data_2223970
loop_
_publ_author_name
'Chang, Jian-Guo'

_publ_section_title
;
 (<i>E</i>,<i>E</i>)-4,4'-Dichloro-2,2'-[azinobis(phenylmethylidyne)]diphenol
;
_journal_coeditor_code PK2195
_journal_issue 11
_journal_name_full 'Acta Crystallographica Section E'
_journal_page_first o2767
_journal_paper_doi 10.1107/S1600536809041427
_journal_volume 65
_journal_year 2009
_chemical_formula_iupac 'C26 H18 Cl2 N2 O2'
_chemical_formula_moiety 'C26 H18 Cl2 N2 O2'
_chemical_formula_sum 'C26 H18 Cl2 N2 O2'
_chemical_formula_weight 461.32
_chemical_name_systematic
;
(<i>E</i>,<i>E</i>)-4,4'-Dichloro-2,2'-[azinobis(phenylmethylidyne)]diphenol
;
_space_group_IT_number 60
_symmetry_cell_setting orthorhombic
_symmetry_space_group_name_Hall '-P 2n 2ab'
_symmetry_space_group_name_H-M 'P b c n'
_atom_sites_solution_hydrogens geom
_atom_sites_solution_primary direct
_atom_sites_solution_secondary difmap
_cell_angle_alpha 90.00
_cell_angle_beta 90.00
_cell_angle_gamma 90.00
_cell_formula_units_Z 4
_cell_length_a 13.1622(11)
_cell_length_b 10.6184(9)
_cell_length_c 16.0671(13)
_cell_measurement_reflns_used 2411
_cell_measurement_temperature 295(2)
_cell_measurement_theta_max 24.86
_cell_measurement_theta_min 2.46
_cell_volume 2245.6(3)
_computing_cell_refinement 'SAINT (Bruker, 2005)'
_computing_data_collection 'APEX2 (Bruker, 2005)'
_computing_data_reduction 'SAINT (Bruker, 2005)'
_computing_molecular_graphics 'SHELXTL (Sheldrick, 2008)'
_computing_publication_material 'SHELXTL (Sheldrick, 2008)'
_computing_structure_refinement 'SHELXL97 (Sheldrick, 2008)'
_computing_structure_solution 'SHELXS97 (Sheldrick, 2008)'
_diffrn_ambient_temperature 295(2)
_diffrn_measured_fraction_theta_full 1.000
_diffrn_measured_fraction_theta_max 1.000
_diffrn_measurement_device_type 'Bruker APEXII CCD area-detector'
_diffrn_measurement_method '\f and \w'
_diffrn_radiation_monochromator graphite
_diffrn_radiation_source 'fine-focus sealed tube'
_diffrn_radiation_type MoK\a
_diffrn_radiation_wavelength 0.71073
_diffrn_reflns_av_R_equivalents 0.0325
_diffrn_reflns_av_sigmaI/netI 0.0218
_diffrn_reflns_limit_h_max 15
_diffrn_reflns_limit_h_min -7
_diffrn_reflns_limit_k_max 12
_diffrn_reflns_limit_k_min -12
_diffrn_reflns_limit_l_max 19
_diffrn_reflns_limit_l_min -18
_diffrn_reflns_number 11062
_diffrn_reflns_theta_full 25.05
_diffrn_reflns_theta_max 25.05
_diffrn_reflns_theta_min 2.46
_diffrn_standards_number 0
_exptl_absorpt_coefficient_mu 0.315
_exptl_absorpt_correction_T_max 0.960
_exptl_absorpt_correction_T_min 0.925
_exptl_absorpt_correction_type multi-scan
_exptl_absorpt_process_details '(SADABS; Sheldrick, 2003)'
_exptl_crystal_colour yellow
_exptl_crystal_density_diffrn 1.365
_exptl_crystal_density_method 'not measured'
_exptl_crystal_description plate
_exptl_crystal_F_000 952
_exptl_crystal_size_max 0.21
_exptl_crystal_size_mid 0.19
_exptl_crystal_size_min 0.15
_refine_diff_density_max 0.227
_refine_diff_density_min -0.406
_refine_ls_extinction_method none
_refine_ls_goodness_of_fit_ref 1.000
_refine_ls_hydrogen_treatment constr
_refine_ls_matrix_type full
_refine_ls_number_parameters 146
_refine_ls_number_reflns 1995
_refine_ls_number_restraints 0
_refine_ls_restrained_S_all 1.194
_refine_ls_R_factor_all 0.0632
_refine_ls_R_factor_gt 0.0449
_refine_ls_shift/su_max 0.000
_refine_ls_shift/su_mean 0.000
_refine_ls_structure_factor_coef Fsqd
_refine_ls_weighting_details 'calc w=1/[\s^2^(Fo^2^)+(0.1130P)^2^+0.1200P] where P=(Fo\^2\^+2Fc\^2\^)/3'
_refine_ls_weighting_scheme calc
_refine_ls_wR_factor_gt 0.1401
_refine_ls_wR_factor_ref 0.1634
_reflns_number_gt 1448
_reflns_number_total 1995
_reflns_threshold_expression I>2\s(I)
_cod_data_source_file pk2195.cif
_cod_data_source_block I
_cod_depositor_comments
;
The following automatic conversions were performed:
'_symmetry_cell_setting' value 'Orthorhombic' changed to 'orthorhombic'
according to '/home/saulius/struct/CIF-dictionaries/cif_core.dic'
dictionary named 'cif_core.dic' version 2.4.1 from 2010-06-29.

Automatic conversion script
Id: cif_fix_enum 1527 2010-12-29 10:47:43Z saulius 

The following automatic conversions were performed:

'_symmetry_cell_setting' value 'Orthorhombic' changed to
'orthorhombic' according to
/home/saulius/struct/CIF-dictionaries/cif_core.dic dictionary named
'cif_core.dic' version 2.4.1 from 2010-06-29.

Automatic conversion script
Id: cif_fix_values 1715 2011-07-08 13:25:40Z adriana 
;
_cod_database_code 2223970
_cod_database_fobs_code 2223970

loop_
_symmetry_equiv_pos_as_xyz
'x, y, z'
'-x+1/2, -y+1/2, z+1/2'
'-x, y, -z+1/2'
'x+1/2, -y+1/2, -z'
'-x, -y, -z'
'x-1/2, y-1/2, -z-1/2'
'x, -y, z-1/2'
'-x-1/2, y-1/2, z'

loop_
_atom_site_type_symbol
_atom_site_label
_atom_site_fract_x
_atom_site_fract_y
_atom_site_fract_z
_atom_site_U_iso_or_equiv
_atom_site_adp_type
_atom_site_calc_flag
_atom_site_refinement_flags
_atom_site_occupancy
_atom_site_disorder_assembly
_atom_site_disorder_group
Cl Cl1 0.23969(7) 0.00971(8) 0.37894(5) 0.0751(4) Uani d . 1 . .
O O1 0.0498(2) -0.25287(17) 0.10094(15) 0.0776(7) Uani d . 1 . .
H H1 0.0336 -0.2049 0.0632 0.116 Uiso calc R 1 . .
N N1 0.01697(18) -0.03788(18) 0.03234(13) 0.0534(6) Uani d . 1 . .
C C1 0.0915(2) -0.1871(2) 0.16297(18) 0.0584(8) Uani d U 1 . .
C C2 0.09948(19) -0.0543(2) 0.16200(16) 0.0487(7) Uani d U 1 . .
C C3 0.1464(2) 0.0039(2) 0.22956(15) 0.0502(7) Uani d U 1 . .
H H3 0.1534 0.0911 0.2300 0.060 Uiso calc R 1 . .
C C4 0.1822(2) -0.0646(2) 0.29475(16) 0.0555(7) Uani d U 1 . .
C C5 0.1737(2) -0.1941(3) 0.29588(19) 0.0671(8) Uani d U 1 . .
H H5 0.1983 -0.2402 0.3408 0.081 Uiso calc R 1 . .
C C6 0.1291(3) -0.2536(3) 0.2306(2) 0.0709(9) Uani d U 1 . .
H H6 0.1235 -0.3409 0.2312 0.085 Uiso calc R 1 . .
C C7 0.06111(19) 0.0215(2) 0.09230(15) 0.0468(6) Uani d U 1 . .
C C8 0.0749(2) 0.1609(2) 0.09250(16) 0.0503(7) Uani d DU 1 . .
C C9 -0.0003(3) 0.2398(3) 0.1189(2) 0.0801(10) Uani d DU 1 . .
H H9 -0.0609 0.2068 0.1391 0.096 Uiso calc R 1 . .
C C10 0.0135(3) 0.3694(3) 0.1158(3) 0.1007(13) Uani d DU 1 . .
H H10 -0.0377 0.4230 0.1342 0.121 Uiso calc R 1 . .
C C11 0.1022(3) 0.4180(3) 0.0857(2) 0.0905(11) Uani d DU 1 . .
H H11 0.1108 0.5048 0.0827 0.109 Uiso calc R 1 . .
C C12 0.1777(3) 0.3402(3) 0.0602(2) 0.0782(10) Uani d DU 1 . .
H H12 0.2384 0.3737 0.0405 0.094 Uiso calc R 1 . .
C C13 0.1644(2) 0.2118(3) 0.06340(19) 0.0660(8) Uani d DU 1 . .
H H13 0.2164 0.1587 0.0457 0.079 Uiso calc R 1 . .

loop_
_atom_site_aniso_label
_atom_site_aniso_U_11
_atom_site_aniso_U_22
_atom_site_aniso_U_33
_atom_site_aniso_U_12
_atom_site_aniso_U_13
_atom_site_aniso_U_23
Cl1 0.0985(7) 0.0654(6) 0.0615(6) -0.0123(4) -0.0284(4) 0.0114(3)
O1 0.124(2) 0.0360(11) 0.0729(14) -0.0034(11) -0.0286(14) 0.0010(9)
N1 0.0740(15) 0.0362(11) 0.0500(12) 0.0003(10) -0.0115(10) 0.0046(9)
C1 0.0757(19) 0.0383(14) 0.0612(17) 0.0019(12) -0.0088(14) 0.0026(12)
C2 0.0576(15) 0.0352(12) 0.0533(14) 0.0035(11) -0.0037(11) 0.0052(11)
C3 0.0596(15) 0.0379(12) 0.0531(15) -0.0002(11) -0.0045(11) 0.0052(11)
C4 0.0639(16) 0.0462(14) 0.0565(15) 0.0000(12) -0.0074(13) 0.0065(12)
C5 0.084(2) 0.0506(16) 0.0673(18) 0.0046(15) -0.0175(15) 0.0158(14)
C6 0.099(2) 0.0402(14) 0.0733(19) 0.0036(14) -0.0188(17) 0.0107(13)
C7 0.0564(15) 0.0362(13) 0.0477(13) 0.0009(10) -0.0035(11) 0.0037(10)
C8 0.0636(16) 0.0387(13) 0.0486(13) -0.0017(12) -0.0098(12) 0.0031(11)
C9 0.080(2) 0.0472(17) 0.113(3) 0.0045(15) 0.0075(18) -0.0080(16)
C10 0.112(3) 0.057(2) 0.133(3) 0.022(2) -0.006(2) -0.015(2)
C11 0.128(3) 0.0418(18) 0.102(3) -0.0125(19) -0.032(2) 0.0059(17)
C12 0.104(2) 0.0579(19) 0.0724(19) -0.0258(18) -0.0146(18) 0.0126(16)
C13 0.0825(19) 0.0504(16) 0.0653(17) -0.0083(14) -0.0043(15) 0.0053(13)

loop_
_atom_type_symbol
_atom_type_description
_atom_type_scat_dispersion_real
_atom_type_scat_dispersion_imag
_atom_type_scat_source
C C 0.0033 0.0016 'International Tables Vol C Tables 4.2.6.8 and 6.1.1.4'
H H 0.0000 0.0000 'International Tables Vol C Tables 4.2.6.8 and 6.1.1.4'
N N 0.0061 0.0033 'International Tables Vol C Tables 4.2.6.8 and 6.1.1.4'
Cl Cl 0.1484 0.1585 'International Tables Vol C Tables 4.2.6.8 and 6.1.1.4'
O O 0.0106 0.0060 'International Tables Vol C Tables 4.2.6.8 and 6.1.1.4'

loop_
_geom_angle_atom_site_label_1
_geom_angle_atom_site_label_2
_geom_angle_atom_site_label_3
_geom_angle_site_symmetry_1
_geom_angle_site_symmetry_3
_geom_angle
_geom_angle_publ_flag
C1 O1 H1 . . 109.5 ?
C7 N1 N1 . 5 114.9(2) ?
O1 C1 C6 . . 117.7(2) ?
O1 C1 C2 . . 122.9(2) ?
C6 C1 C2 . . 119.4(3) ?
C3 C2 C1 . . 117.8(2) ?
C3 C2 C7 . . 120.2(2) ?
C1 C2 C7 . . 122.0(2) ?
C4 C3 C2 . . 121.1(2) ?
C4 C3 H3 . . 119.5 ?
C2 C3 H3 . . 119.5 ?
C3 C4 C5 . . 121.0(2) ?
C3 C4 Cl1 . . 120.50(19) ?
C5 C4 Cl1 . . 118.5(2) ?
C6 C5 C4 . . 119.2(2) ?
C6 C5 H5 . . 120.4 ?
C4 C5 H5 . . 120.4 ?
C5 C6 C1 . . 121.5(2) ?
C5 C6 H6 . . 119.3 ?
C1 C6 H6 . . 119.3 ?
N1 C7 C2 . . 117.2(2) ?
N1 C7 C8 . . 122.8(2) ?
C2 C7 C8 . . 120.0(2) ?
C9 C8 C13 . . 119.0(3) ?
C9 C8 C7 . . 121.5(3) ?
C13 C8 C7 . . 119.5(2) ?
C8 C9 C10 . . 120.2(4) ?
C8 C9 H9 . . 119.9 ?
C10 C9 H9 . . 119.9 ?
C11 C10 C9 . . 120.0(4) ?
C11 C10 H10 . . 120.0 ?
C9 C10 H10 . . 120.0 ?
C12 C11 C10 . . 120.2(3) ?
C12 C11 H11 . . 119.9 ?
C10 C11 H11 . . 119.9 ?
C11 C12 C13 . . 120.0(3) ?
C11 C12 H12 . . 120.0 ?
C13 C12 H12 . . 120.0 ?
C12 C13 C8 . . 120.6(3) ?
C12 C13 H13 . . 119.7 ?
C8 C13 H13 . . 119.7 ?

loop_
_geom_bond_atom_site_label_1
_geom_bond_atom_site_label_2
_geom_bond_site_symmetry_2
_geom_bond_distance
_geom_bond_publ_flag
Cl1 C4 . 1.739(3) ?
O1 C1 . 1.335(3) ?
O1 H1 . 0.8200 ?
N1 C7 . 1.290(3) ?
N1 N1 5 1.388(4) ?
C1 C6 . 1.387(4) ?
C1 C2 . 1.414(4) ?
C2 C3 . 1.394(4) ?
C2 C7 . 1.469(3) ?
C3 C4 . 1.360(3) ?
C3 H3 . 0.9300 ?
C4 C5 . 1.381(4) ?
C5 C6 . 1.359(4) ?
C5 H5 . 0.9300 ?
C6 H6 . 0.9300 ?
C7 C8 . 1.491(4) ?
C8 C9 . 1.365(4) ?
C8 C13 . 1.378(4) ?
C9 C10 . 1.388(4) ?
C9 H9 . 0.9300 ?
C10 C11 . 1.365(5) ?
C10 H10 . 0.9300 ?
C11 C12 . 1.355(5) ?
C11 H11 . 0.9300 ?
C12 C13 . 1.376(4) ?
C12 H12 . 0.9300 ?
C13 H13 . 0.9300 ?

loop_
_geom_hbond_atom_site_label_D
_geom_hbond_atom_site_label_H
_geom_hbond_atom_site_label_A
_geom_hbond_site_symmetry_A
_geom_hbond_distance_DH
_geom_hbond_distance_HA
_geom_hbond_distance_DA
_geom_hbond_angle_DHA
_geom_hbond_publ_flag
O1 H1 N1 . 0.82 1.85 2.572(3) 145.4 y

loop_
_geom_torsion_atom_site_label_1
_geom_torsion_atom_site_label_2
_geom_torsion_atom_site_label_3
_geom_torsion_atom_site_label_4
_geom_torsion_site_symmetry_1
_geom_torsion_site_symmetry_2
_geom_torsion_site_symmetry_3
_geom_torsion_site_symmetry_4
_geom_torsion
_geom_torsion_publ_flag
O1 C1 C2 C3 . . . . -178.7(3) ?
C6 C1 C2 C3 . . . . 0.8(4) ?
O1 C1 C2 C7 . . . . 0.6(4) ?
C6 C1 C2 C7 . . . . -179.9(3) ?
C1 C2 C3 C4 . . . . -0.8(4) ?
C7 C2 C3 C4 . . . . 179.9(2) ?
C2 C3 C4 C5 . . . . 0.4(4) ?
C2 C3 C4 Cl1 . . . . -179.5(2) ?
C3 C4 C5 C6 . . . . 0.2(5) ?
Cl1 C4 C5 C6 . . . . -180.0(3) ?
C4 C5 C6 C1 . . . . -0.2(5) ?
O1 C1 C6 C5 . . . . 179.2(3) ?
C2 C1 C6 C5 . . . . -0.3(5) ?
N1 N1 C7 C2 5 . . . -179.4(3) ?
N1 N1 C7 C8 5 . . . 0.0(4) ?
C3 C2 C7 N1 . . . . -178.9(2) ?
C1 C2 C7 N1 . . . . 1.8(4) ?
C3 C2 C7 C8 . . . . 1.7(4) ?
C1 C2 C7 C8 . . . . -177.6(2) ?
N1 C7 C8 C9 . . . . 83.9(4) ?
C2 C7 C8 C9 . . . . -96.8(3) ?
N1 C7 C8 C13 . . . . -94.4(3) ?
C2 C7 C8 C13 . . . . 84.9(3) ?
C13 C8 C9 C10 . . . . 0.5(5) ?
C7 C8 C9 C10 . . . . -177.8(3) ?
C8 C9 C10 C11 . . . . 0.4(6) ?
C9 C10 C11 C12 . . . . -1.2(6) ?
C10 C11 C12 C13 . . . . 1.0(5) ?
C11 C12 C13 C8 . . . . -0.1(5) ?
C9 C8 C13 C12 . . . . -0.6(4) ?
C7 C8 C13 C12 . . . . 177.7(3) ?
